data_9009299
loop_
_publ_author_name
'Basso, R.'
'Giusta, A. D.'
'Zefiro, L.'

_publ_section_title
;
 Crystal structure refinement of plazolite:
 a highly hydrated natural hydrogrossular
;
_journal_name_full 'Neues Jahrbuch fur Mineralogie, Monatshefte'
_journal_page_first 251
_journal_page_last 258
_journal_volume 1983
_journal_year 1983
_chemical_compound_source 'Crestmore, Riverside County, California, USA'
_chemical_formula_sum 'Al2 Ca3 H5.892 O12 Si1.527'
_chemical_name_mineral Hibschite
_space_group_IT_number 230
_symmetry_space_group_name_Hall '-I 4bd 2c 3'
_symmetry_space_group_name_H-M 'I a -3 d'
_cell_angle_alpha 90
_cell_angle_beta 90
_cell_angle_gamma 90
_cell_length_a 12.174
_cell_length_b 12.174
_cell_length_c 12.174
_cell_formula_units_Z 8
_cell_volume 1804.263
_database_code_amcsd 0014773
_exptl_crystal_density_diffrn 3.056
_cod_original_formula_sum 'Ca3 Al2 Si1.527 O12 H5.892'
_cod_database_code 9009299

loop_
_space_group_symop_operation_xyz
x,y,z
1/2+x,1/2+y,1/2+z
z,1/2-x,1/2+y
1/2+z,-x,+y
-y,1/2+z,1/2-x
1/2-y,+z,-x
x,1/2-y,1/2+z
1/2+x,-y,+z
-z,1/2+x,1/2-y
1/2-z,+x,-y
y,1/2-z,1/2+x
1/2+y,-z,+x
-x,1/2+y,1/2-z
1/2-x,+y,-z
3/4+x,1/4-z,3/4-y
1/4+x,3/4-z,1/4-y
3/4-z,1/4+y,3/4+x
1/4-z,3/4+y,1/4+x
3/4+y,1/4-x,3/4-z
1/4+y,3/4-x,1/4-z
3/4-x,1/4+z,3/4+y
1/4-x,3/4+z,1/4+y
3/4+z,1/4-y,3/4-x
1/4+z,3/4-y,1/4-x
3/4-y,1/4+x,3/4+z
1/4-y,3/4+x,1/4+z
1/4+x,1/4+z,1/4+y
3/4+x,3/4+z,3/4+y
1/4-z,1/4-y,1/4-x
3/4-z,3/4-y,3/4-x
1/4+y,1/4+x,1/4+z
3/4+y,3/4+x,3/4+z
1/4-x,1/4-z,1/4-y
3/4-x,3/4-z,3/4-y
1/4+z,1/4+y,1/4+x
3/4+z,3/4+y,3/4+x
1/4-y,1/4-x,1/4-z
3/4-y,3/4-x,3/4-z
1/2+z,x,1/2-y
+z,1/2+x,-y
1/2-y,-z,1/2+x
-y,1/2-z,+x
1/2+x,y,1/2-z
+x,1/2+y,-z
1/2-z,-x,1/2+y
-z,1/2-x,+y
1/2+y,z,1/2-x
+y,1/2+z,-x
1/2-x,-y,1/2+z
-x,1/2-y,+z
1/2-z,1/2+x,y
-z,+x,1/2+y
1/2+y,1/2-z,-x
+y,-z,1/2-x
1/2-x,1/2+y,z
-x,+y,1/2+z
1/2+z,1/2-x,-y
+z,-x,1/2-y
1/2-y,1/2+z,x
-y,+z,1/2+x
1/2+x,1/2-y,-z
+x,-y,1/2-z
3/4-x,3/4+z,1/4-y
1/4-x,1/4+z,3/4-y
3/4+z,3/4-y,1/4+x
1/4+z,1/4-y,3/4+x
3/4-y,3/4+x,1/4-z
1/4-y,1/4+x,3/4-z
3/4+x,3/4-z,1/4+y
1/4+x,1/4-z,3/4+y
3/4-z,3/4+y,1/4-x
1/4-z,1/4+y,3/4-x
3/4+y,3/4-x,1/4+z
1/4+y,1/4-x,3/4+z
1/4-x,3/4-z,3/4+y
3/4-x,1/4-z,1/4+y
1/4+z,3/4+y,3/4-x
3/4+z,1/4+y,1/4-x
1/4-y,3/4-x,3/4+z
3/4-y,1/4-x,1/4+z
1/4+x,3/4+z,3/4-y
3/4+x,1/4+z,1/4-y
1/4-z,3/4-y,3/4+x
3/4-z,1/4-y,1/4+x
1/4+y,3/4+x,3/4-z
3/4+y,1/4+x,1/4-z
-z,-x,-y
1/2-z,1/2-x,1/2-y
y,z,x
1/2+y,1/2+z,1/2+x
-x,-y,-z
1/2-x,1/2-y,1/2-z
z,x,y
1/2+z,1/2+x,1/2+y
-y,-z,-x
1/2-y,1/2-z,1/2-x

loop_
_atom_site_label
_atom_site_fract_x
_atom_site_fract_y
_atom_site_fract_z
_atom_site_occupancy
_atom_site_U_iso_or_equiv
Ca 0.12500 0.00000 0.25000 1.00000 0.01051
Al 0.00000 0.00000 0.00000 1.00000 0.01431
Si 0.37500 0.00000 0.25000 0.50900 0.00367
O 0.03410 0.04840 0.64680 1.00000 0.02064
H 0.10200 0.08200 0.63800 0.49100 0.03800

loop_
_cod_related_entry_id
_cod_related_entry_database
_cod_related_entry_code
1 AMCSD 0014773
